data_4503067
loop_
_publ_author_name
'Kirchner, Michael T.'
'Das, Dinabandhu'
'Boese, Roland'

_publ_section_title
;
 Cocrystallization with Acetylene: Molecular Complex with Methanol
;
_journal_issue 3
_journal_name_full 'Crystal Growth &amp; Design'
_journal_page_first 763
_journal_paper_doi 10.1021/cg0701877
_journal_volume 8
_journal_year 2008
_chemical_absolute_configuration unk
_chemical_formula_moiety 'C H4 O'
_chemical_formula_sum 'C H4 O'
_chemical_formula_weight 32.04
_chemical_melting_point 175.37
_chemical_name_common Methanol
_chemical_name_systematic Methanol
_space_group_IT_number 36
_symmetry_cell_setting orthorhombic
_symmetry_Int_Tables_number 36
_symmetry_space_group_name_Hall 'C 2c -2'
_symmetry_space_group_name_H-M 'C m c 21'
_atom_sites_solution_hydrogens geom
_atom_sites_solution_primary direct
_atom_sites_solution_secondary difmap
_audit_creation_method SHELXL-97
_cell_angle_alpha 90.00
_cell_angle_beta 90.00
_cell_angle_gamma 90.00
_cell_formula_units_Z 4
_cell_length_a 6.401(2)
_cell_length_b 7.220(3)
_cell_length_c 4.6470(10)
_cell_measurement_reflns_used 29
_cell_measurement_temperature 160(2)
_cell_measurement_theta_max 12.5
_cell_measurement_theta_min 8.5
_cell_volume 214.76(12)
_computing_cell_refinement
;
Siemens P3-PC diffractometer program V.4.24
;
_computing_data_collection
;
Siemens P3-PC diffractometer program V.4.24
;
_computing_data_reduction 'Siemens XDISK V.4.20.2 1991 PC'
_computing_molecular_graphics 'Bruker SHELXTL'
_computing_publication_material 'Bruker SHELXTL'
_computing_structure_refinement 'SHELXL-97 (Sheldrick, 1997)'
_computing_structure_solution 'SHELXS-97 (Sheldrick, 1990)'
_diffrn_ambient_temperature 160(2)
_diffrn_measured_fraction_theta_full 0.997
_diffrn_measured_fraction_theta_max 0.997
_diffrn_measurement_device_type
;
Nicolet R3m/V four circle diffractometer
;
_diffrn_measurement_method 'Wyckoff scan mode'
_diffrn_radiation_monochromator graphite
_diffrn_radiation_probe x-ray
_diffrn_radiation_source 'fine-focus sealed tube'
_diffrn_radiation_type MoK\a
_diffrn_radiation_wavelength 0.71073
_diffrn_reflns_av_R_equivalents 0.0224
_diffrn_reflns_av_sigmaI/netI 0.0117
_diffrn_reflns_limit_h_max 11
_diffrn_reflns_limit_h_min -8
_diffrn_reflns_limit_k_max 13
_diffrn_reflns_limit_k_min -10
_diffrn_reflns_limit_l_max 8
_diffrn_reflns_limit_l_min -7
_diffrn_reflns_number 1551
_diffrn_reflns_theta_full 39.99
_diffrn_reflns_theta_max 39.99
_diffrn_reflns_theta_min 4.25
_diffrn_source 'fine-focus sealed tube'
_exptl_absorpt_coefficient_mu 0.087
_exptl_absorpt_correction_T_max 0.9745
_exptl_absorpt_correction_T_min 0.9745
_exptl_absorpt_correction_type none
_exptl_crystal_colour colorless
_exptl_crystal_density_diffrn 0.991
_exptl_crystal_density_method 'not measured'
_exptl_crystal_description cylindrical
_exptl_crystal_F_000 72
_exptl_crystal_recrystallization_method
;
The crystallization was performed in a sealed capillary on the
diffractometer at a temperature of 150 K with a miniature zone melting
procedure using focused infrared-radiation according to
D. Brodalla, D. Mootz, R. Boese, W. O\&swald, 
J. Appl. Cryst. 1985, 18, 316.
;
_exptl_crystal_size_max 0.3
_exptl_crystal_size_mid 0.3
_exptl_crystal_size_min 0.3
_refine_diff_density_max 0.167
_refine_diff_density_min -0.101
_refine_diff_density_rms 0.030
_refine_ls_abs_structure_details 'Flack H D (1983), Acta Cryst. A39, 876-881'
_refine_ls_extinction_method none
_refine_ls_goodness_of_fit_ref 1.068
_refine_ls_hydrogen_treatment mixed
_refine_ls_matrix_type full
_refine_ls_number_parameters 22
_refine_ls_number_reflns 387
_refine_ls_number_restraints 1
_refine_ls_restrained_S_all 1.066
_refine_ls_R_factor_all 0.0488
_refine_ls_R_factor_gt 0.0370
_refine_ls_shift/su_max 0.000
_refine_ls_shift/su_mean 0.000
_refine_ls_structure_factor_coef Fsqd
_refine_ls_weighting_details 'calc w=1/[\s^2^(Fo^2^)+(0.0736P)^2^+0.0000P] where P=(Fo^2^+2Fc^2^)/3'
_refine_ls_weighting_scheme calc
_refine_ls_wR_factor_gt 0.1048
_refine_ls_wR_factor_ref 0.1132
_reflns_number_gt 275
_reflns_number_total 387
_reflns_threshold_expression >2sigma(I)
_cod_data_source_file cg0701877-file002.cif
_cod_data_source_block 2
_cod_database_code 4503067

loop_
_symmetry_equiv_pos_as_xyz
'x, y, z'
'-x, -y, z+1/2'
'x, -y, z+1/2'
'-x, y, z'
'x+1/2, y+1/2, z'
'-x+1/2, -y+1/2, z+1/2'
'x+1/2, -y+1/2, z+1/2'
'-x+1/2, y+1/2, z'

loop_
_atom_site_label
_atom_site_type_symbol
_atom_site_fract_x
_atom_site_fract_y
_atom_site_fract_z
_atom_site_U_iso_or_equiv
_atom_site_adp_type
_atom_site_occupancy
_atom_site_symmetry_multiplicity
_atom_site_calc_flag
_atom_site_refinement_flags
O1 O 0.04589(16) 0.58781(9) 0.0310(3) 0.0514(4) Uani 0.50 1 d P
H1 H 0.035(3) 0.542(2) -0.135(4) 0.038(5) Uiso 0.50 1 d P
C2 C 0.0000 0.77806(12) 0.0000(3) 0.0580(3) Uani 1 2 d S
H2A H -0.043(4) 0.8288(12) 0.186(3) 0.087 Uiso 0.50 1 calc PR
H2B H -0.113(3) 0.7936(4) -0.140(5) 0.087 Uiso 0.50 1 calc PR
H2C H 0.124(2) 0.8435(13) -0.067(5) 0.087 Uiso 0.50 1 calc PR

loop_
_atom_site_aniso_label
_atom_site_aniso_U_11
_atom_site_aniso_U_22
_atom_site_aniso_U_33
_atom_site_aniso_U_23
_atom_site_aniso_U_13
_atom_site_aniso_U_12
O1 0.0871(11) 0.0355(3) 0.0315(3) 0.0002(3) -0.0043(4) 0.0028(3)
C2 0.0716(5) 0.0375(3) 0.0650(7) -0.0006(5) 0.000 0.000

loop_
_atom_type_symbol
_atom_type_description
_atom_type_scat_dispersion_real
_atom_type_scat_dispersion_imag
_atom_type_scat_source
C C 0.0033 0.0000 'International Tables Vol C Tables 4.2.6.8 and 6.1.1.4'
H H 0.0000 0.0000 'International Tables Vol C Tables 4.2.6.8 and 6.1.1.4'
O O 0.0106 0.0000 'International Tables Vol C Tables 4.2.6.8 and 6.1.1.4'

loop_
_geom_angle_atom_site_label_1
_geom_angle_atom_site_label_2
_geom_angle_atom_site_label_3
_geom_angle
C2 O1 H1 105.7(11)
O1 C2 H2A 109.5
O1 C2 H2B 109.5
H2A C2 H2B 109.5
O1 C2 H2C 109.5
H2A C2 H2C 109.5
H2B C2 H2C 109.5

loop_
_geom_bond_atom_site_label_1
_geom_bond_atom_site_label_2
_geom_bond_distance
O1 C2 1.4120(11)
O1 H1 0.840(19)
C2 H2A 0.9771
C2 H2B 0.9771
C2 H2C 0.9771

loop_
_geom_hbond_atom_site_label_D
_geom_hbond_atom_site_label_H
_geom_hbond_atom_site_label_A
_geom_hbond_distance_DH
_geom_hbond_distance_HA
_geom_hbond_distance_DA
_geom_hbond_angle_DHA
_geom_hbond_site_symmetry_A
O1 H1 O1 0.840(19) 1.817(19) 2.6470(8) 169.6(17) 3_564
O1 H1 O1 0.840(19) 1.889(19) 2.7114(9) 166.1(17) 2_564
